data_4112073
loop_
_publ_author_name
'Li-Ming Wu'
'Sang-Hwan Kim'
'Dong-Kyun Seo'

_publ_section_title
;
 Electron-Precise/Deficient La5-xCaxGe4 (3.4 <= x <= 3.8) and Ce5-xCaxGe4
 (3.0 <= x <= 3.3): Probing Low-Valence Electron Concentrations in
 Metal-Rich Gd5Si4- type Germanides
;
_journal_name_full 'Journal of the American Chemical Society'
_journal_page_first 15682
_journal_page_last 15683
_journal_paper_doi 10.1021/ja055568s
_journal_volume 127
_journal_year 2005
_chemical_formula_sum 'Ca3.2 Ce1.8 Ge4'
_chemical_formula_weight 670.63
_chemical_name_systematic
; 
 ? 
;
_space_group_IT_number 62
_symmetry_cell_setting orthorhombic
_symmetry_space_group_name_Hall '-P 2ac 2n'
_symmetry_space_group_name_H-M 'P n m a'
_atom_sites_solution_hydrogens geom
_atom_sites_solution_primary direct
_atom_sites_solution_secondary difmap
_audit_creation_method SHELXL-97
_cell_angle_alpha 90.00
_cell_angle_beta 90.00
_cell_angle_gamma 90.00
_cell_formula_units_Z 4
_cell_length_a 7.6424(9)
_cell_length_b 15.4218(19)
_cell_length_c 8.0494(10)
_cell_measurement_temperature 298(2)
_cell_volume 948.7(2)
_computing_cell_refinement 'Bruker XSCANS'
_computing_data_collection 'Bruker XSCANS'
_computing_data_reduction 'Bruker SHELXTL'
_computing_molecular_graphics 'Bruker SHELXTL'
_computing_publication_material 'Bruker SHELXTL'
_computing_structure_refinement 'SHELXL-97 (Sheldrick, 1997)'
_computing_structure_solution 'SHELXS-97 (Sheldrick, 1990)'
_diffrn_ambient_temperature 298(2)
_diffrn_measured_fraction_theta_full 1.000
_diffrn_measured_fraction_theta_max 1.000
_diffrn_measurement_device_type 'Bruker P4'
_diffrn_measurement_method '\w scans'
_diffrn_radiation_monochromator graphite
_diffrn_radiation_source 'fine-focus sealed tube'
_diffrn_radiation_type MoK\a
_diffrn_radiation_wavelength 0.71073
_diffrn_reflns_av_R_equivalents 0.0463
_diffrn_reflns_av_sigmaI/netI 0.0260
_diffrn_reflns_limit_h_max 8
_diffrn_reflns_limit_h_min -8
_diffrn_reflns_limit_k_max 16
_diffrn_reflns_limit_k_min -16
_diffrn_reflns_limit_l_max 8
_diffrn_reflns_limit_l_min -8
_diffrn_reflns_number 5552
_diffrn_reflns_theta_full 22.50
_diffrn_reflns_theta_max 22.50
_diffrn_reflns_theta_min 2.64
_exptl_absorpt_coefficient_mu 22.603
_exptl_absorpt_correction_type none
_exptl_crystal_colour Silver
_exptl_crystal_density_diffrn 4.695
_exptl_crystal_description Block
_exptl_crystal_F_000 1185
_exptl_crystal_size_max 0.02
_exptl_crystal_size_mid 0.03
_exptl_crystal_size_min 0.04
_refine_diff_density_max 0.583
_refine_diff_density_min -0.771
_refine_diff_density_rms 0.154
_refine_ls_extinction_method none
_refine_ls_goodness_of_fit_ref 1.197
_refine_ls_hydrogen_treatment mixed
_refine_ls_matrix_type full
_refine_ls_number_parameters 50
_refine_ls_number_reflns 649
_refine_ls_number_restraints 2
_refine_ls_restrained_S_all 1.196
_refine_ls_R_factor_all 0.0252
_refine_ls_R_factor_gt 0.0233
_refine_ls_shift/su_max 0.000
_refine_ls_shift/su_mean 0.000
_refine_ls_structure_factor_coef Fsqd
_refine_ls_weighting_details 'calc w=1/[\s^2^(Fo^2^)+(0.0029P)^2^+6.4373P] where P=(Fo^2^+2Fc^2^)/3'
_refine_ls_weighting_scheme calc
_refine_ls_wR_factor_gt 0.0458
_refine_ls_wR_factor_ref 0.0467
_reflns_number_gt 627
_reflns_number_total 649
_reflns_threshold_expression >2sigma(I)
_cod_data_source_file ja055568ssi20050811_094700.cif
_cod_data_source_block sad
_cod_original_formula_sum 'Ca3.20 Ce1.80 Ge4'
_cod_database_code 4112073

loop_
_symmetry_equiv_pos_as_xyz
'x, y, z'
'-x+1/2, -y, z+1/2'
'-x, y+1/2, -z'
'x+1/2, -y+1/2, -z+1/2'
'-x, -y, -z'
'x-1/2, y, -z-1/2'
'x, -y-1/2, z'
'-x-1/2, y-1/2, z-1/2'

loop_
_atom_site_label
_atom_site_type_symbol
_atom_site_fract_x
_atom_site_fract_y
_atom_site_fract_z
_atom_site_U_iso_or_equiv
_atom_site_adp_type
_atom_site_occupancy
_atom_site_symmetry_multiplicity
_atom_site_calc_flag
_atom_site_refinement_flags
Ce1 Ce 0.02833(8) 0.40177(4) 0.68638(8) 0.0128(3) Uani 0.502(2) 1 d P
Ca1 Ca 0.02833(8) 0.40177(4) 0.68638(8) 0.0128(3) Uani 0.498(2) 1 d P
Ge2 Ge -0.25812(13) 0.2500 0.62472(12) 0.0118(3) Uani 1 2 d S
Ge3 Ge -0.02040(13) 0.2500 0.40058(13) 0.0128(3) Uani 1 2 d S
Ge4 Ge -0.14771(9) 0.46018(5) 1.02990(9) 0.0122(2) Uani 1 1 d .
Ce2 Ce 0.18313(9) 0.37762(4) 1.17715(9) 0.0102(3) Uani 0.397(2) 1 d P
Ca2 Ca 0.18313(9) 0.37762(4) 1.17715(9) 0.0102(3) Uani 0.603(2) 1 d P
Ca3 Ca -0.1444(3) 0.2500 0.9904(2) 0.0125(5) Uani 1 2 d S

loop_
_atom_site_aniso_label
_atom_site_aniso_U_11
_atom_site_aniso_U_22
_atom_site_aniso_U_33
_atom_site_aniso_U_23
_atom_site_aniso_U_13
_atom_site_aniso_U_12
Ce1 0.0126(4) 0.0130(4) 0.0126(4) -0.0018(3) 0.0015(3) -0.0017(3)
Ca1 0.0126(4) 0.0130(4) 0.0126(4) -0.0018(3) 0.0015(3) -0.0017(3)
Ge2 0.0106(6) 0.0140(6) 0.0108(6) 0.000 -0.0002(5) 0.000
Ge3 0.0082(6) 0.0162(6) 0.0142(6) 0.000 0.0013(4) 0.000
Ge4 0.0115(4) 0.0120(4) 0.0131(4) 0.0024(3) 0.0004(3) -0.0021(3)
Ce2 0.0106(4) 0.0096(4) 0.0105(4) 0.0002(3) -0.0017(3) 0.0004(3)
Ca2 0.0106(4) 0.0096(4) 0.0105(4) 0.0002(3) -0.0017(3) 0.0004(3)
Ca3 0.0106(11) 0.0149(12) 0.0121(11) 0.000 0.0006(8) 0.000

loop_
_atom_type_symbol
_atom_type_description
_atom_type_scat_dispersion_real
_atom_type_scat_dispersion_imag
_atom_type_scat_source
Ca Ca 0.2262 0.3064 'International Tables Vol C Tables 4.2.6.8 and 6.1.1.4'
Ge Ge 0.1547 1.8001 'International Tables Vol C Tables 4.2.6.8 and 6.1.1.4'
Ce Ce -0.2486 2.6331 'International Tables Vol C Tables 4.2.6.8 and 6.1.1.4'

loop_
_geom_angle_atom_site_label_1
_geom_angle_atom_site_label_2
_geom_angle_atom_site_label_3
_geom_angle
_geom_angle_site_symmetry_1
_geom_angle_site_symmetry_3
Ge4 Ce1 Ge4 136.44(3) 6_657 .
Ge4 Ce1 Ge2 94.01(3) 6_657 6_657
Ge4 Ce1 Ge2 90.55(3) . 6_657
Ge4 Ce1 Ge2 130.60(3) 6_657 .
Ge4 Ce1 Ge2 92.96(3) . .
Ge2 Ce1 Ge2 83.70(2) 6_657 .
Ge4 Ce1 Ge4 88.880(19) 6_657 5_567
Ge4 Ce1 Ge4 47.77(3) . 5_567
Ge2 Ce1 Ge4 90.12(3) 6_657 5_567
Ge2 Ce1 Ge4 140.28(3) . 5_567
Ge4 Ce1 Ge3 84.64(3) 6_657 .
Ge4 Ce1 Ge3 138.85(3) . .
Ge2 Ce1 Ge3 82.62(3) 6_657 .
Ge2 Ce1 Ge3 46.04(3) . .
Ge4 Ce1 Ge3 169.88(3) 5_567 .
Ge4 Ce1 Ca3 147.10(4) 6_657 .
Ge4 Ce1 Ca3 56.46(3) . .
Ge2 Ce1 Ca3 53.17(3) 6_657 .
Ge2 Ce1 Ca3 52.63(4) . .
Ge4 Ce1 Ca3 92.90(3) 5_567 .
Ge3 Ce1 Ca3 88.38(3) . .
Ge4 Ce1 Ca3 55.93(3) 6_657 6_657
Ge4 Ce1 Ca3 142.33(4) . 6_657
Ge2 Ce1 Ca3 51.92(3) 6_657 6_657
Ge2 Ce1 Ca3 86.62(3) . 6_657
Ge4 Ce1 Ca3 119.55(4) 5_567 6_657
Ge3 Ce1 Ca3 50.33(3) . 6_657
Ca3 Ce1 Ca3 95.56(3) . 6_657
Ge4 Ce1 Ca2 103.29(2) 6_657 5_567
Ge4 Ce1 Ca2 48.827(19) . 5_567
Ge2 Ce1 Ca2 134.75(3) 6_657 5_567
Ge2 Ce1 Ca2 113.00(2) . 5_567
Ge4 Ce1 Ca2 49.564(19) 5_567 5_567
Ge3 Ce1 Ca2 139.74(3) . 5_567
Ca3 Ce1 Ca2 102.73(3) . 5_567
Ca3 Ce1 Ca2 158.80(3) 6_657 5_567
Ge4 Ce1 Ce2 103.29(2) 6_657 5_567
Ge4 Ce1 Ce2 48.827(19) . 5_567
Ge2 Ce1 Ce2 134.75(3) 6_657 5_567
Ge2 Ce1 Ce2 113.00(2) . 5_567
Ge4 Ce1 Ce2 49.564(19) 5_567 5_567
Ge3 Ce1 Ce2 139.74(3) . 5_567
Ca3 Ce1 Ce2 102.73(3) . 5_567
Ca3 Ce1 Ce2 158.80(3) 6_657 5_567
Ca2 Ce1 Ce2 0.00(3) 5_567 5_567
Ge4 Ce1 Ce1 52.079(18) 6_657 6_657
Ge4 Ce1 Ce1 100.49(3) . 6_657
Ge2 Ce1 Ce1 52.46(2) 6_657 6_657
Ge2 Ce1 Ce1 133.760(18) . 6_657
Ge4 Ce1 Ce1 63.08(2) 5_567 6_657
Ge3 Ce1 Ce1 106.81(2) . 6_657
Ca3 Ce1 Ce1 100.17(4) . 6_657
Ca3 Ce1 Ce1 56.50(3) 6_657 6_657
Ca2 Ce1 Ce1 108.987(17) 5_567 6_657
Ce2 Ce1 Ce1 108.987(17) 5_567 6_657
Ge4 Ce1 Ca1 52.079(18) 6_657 6_657
Ge4 Ce1 Ca1 100.49(3) . 6_657
Ge2 Ce1 Ca1 52.46(2) 6_657 6_657
Ge2 Ce1 Ca1 133.760(18) . 6_657
Ge4 Ce1 Ca1 63.08(2) 5_567 6_657
Ge3 Ce1 Ca1 106.81(2) . 6_657
Ca3 Ce1 Ca1 100.17(4) . 6_657
Ca3 Ce1 Ca1 56.50(3) 6_657 6_657
Ca2 Ce1 Ca1 108.987(17) 5_567 6_657
Ce2 Ce1 Ca1 108.987(17) 5_567 6_657
Ce1 Ce1 Ca1 0.00(2) 6_657 6_657
Ge3 Ge2 Ca3 118.35(6) . .
Ge3 Ge2 Ca3 117.77(6) . 6_557
Ca3 Ge2 Ca3 123.88(6) . 6_557
Ge3 Ge2 Ca2 63.82(3) . 4_456
Ca3 Ge2 Ca2 141.074(19) . 4_456
Ca3 Ge2 Ca2 68.53(3) 6_557 4_456
Ge3 Ge2 Ce2 63.82(3) . 4_456
Ca3 Ge2 Ce2 141.074(19) . 4_456
Ca3 Ge2 Ce2 68.53(3) 6_557 4_456
Ca2 Ge2 Ce2 0.00(3) 4_456 4_456
Ge3 Ge2 Ca2 63.82(3) . 6_557
Ca3 Ge2 Ca2 141.074(19) . 6_557
Ca3 Ge2 Ca2 68.53(3) 6_557 6_557
Ca2 Ge2 Ca2 77.07(3) 4_456 6_557
Ce2 Ge2 Ca2 77.07(3) 4_456 6_557
Ge3 Ge2 Ce2 63.82(3) . 6_557
Ca3 Ge2 Ce2 141.074(19) . 6_557
Ca3 Ge2 Ce2 68.53(3) 6_557 6_557
Ca2 Ge2 Ce2 77.07(3) 4_456 6_557
Ce2 Ge2 Ce2 77.07(3) 4_456 6_557
Ca2 Ge2 Ce2 0.00(3) 6_557 6_557
Ge3 Ge2 Ce1 133.595(17) . 4_456
Ca3 Ge2 Ce1 72.05(3) . 4_456
Ca3 Ge2 Ce1 70.08(3) 6_557 4_456
Ca2 Ge2 Ce1 80.73(2) 4_456 4_456
Ce2 Ge2 Ce1 80.73(2) 4_456 4_456
Ca2 Ge2 Ce1 137.82(4) 6_557 4_456
Ce2 Ge2 Ce1 137.82(4) 6_557 4_456
Ge3 Ge2 Ca1 133.595(17) . 4_456
Ca3 Ge2 Ca1 72.05(3) . 4_456
Ca3 Ge2 Ca1 70.08(3) 6_557 4_456
Ca2 Ge2 Ca1 80.73(2) 4_456 4_456
Ce2 Ge2 Ca1 80.73(2) 4_456 4_456
Ca2 Ge2 Ca1 137.82(4) 6_557 4_456
Ce2 Ge2 Ca1 137.82(4) 6_557 4_456
Ce1 Ge2 Ca1 0.00(2) 4_456 4_456
Ge3 Ge2 Ce1 133.595(17) . 6_557
Ca3 Ge2 Ce1 72.05(3) . 6_557
Ca3 Ge2 Ce1 70.08(3) 6_557 6_557
Ca2 Ge2 Ce1 137.82(4) 4_456 6_557
Ce2 Ge2 Ce1 137.82(4) 4_456 6_557
Ca2 Ge2 Ce1 80.73(2) 6_557 6_557
Ce2 Ge2 Ce1 80.73(2) 6_557 6_557
Ce1 Ge2 Ce1 92.76(3) 4_456 6_557
Ca1 Ge2 Ce1 92.76(3) 4_456 6_557
Ge3 Ge2 Ca1 133.595(17) . 6_557
Ca3 Ge2 Ca1 72.05(3) . 6_557
Ca3 Ge2 Ca1 70.08(3) 6_557 6_557
Ca2 Ge2 Ca1 137.82(4) 4_456 6_557
Ce2 Ge2 Ca1 137.82(4) 4_456 6_557
Ca2 Ge2 Ca1 80.73(2) 6_557 6_557
Ce2 Ge2 Ca1 80.73(2) 6_557 6_557
Ce1 Ge2 Ca1 92.76(3) 4_456 6_557
Ca1 Ge2 Ca1 92.76(3) 4_456 6_557
Ce1 Ge2 Ca1 0.000(18) 6_557 6_557
Ge3 Ge2 Ce1 68.22(3) . .
Ca3 Ge2 Ce1 70.25(3) . .
Ca3 Ge2 Ce1 133.621(18) 6_557 .
Ca2 Ge2 Ce1 131.55(4) 4_456 .
Ce2 Ge2 Ce1 131.55(4) 4_456 .
Ca2 Ge2 Ce1 76.35(2) 6_557 .
Ce2 Ge2 Ce1 76.35(2) 6_557 .
Ce1 Ge2 Ce1 142.30(3) 4_456 .
Ca1 Ge2 Ce1 142.30(3) 4_456 .
Ce1 Ge2 Ce1 75.303(18) 6_557 .
Ca1 Ge2 Ce1 75.303(18) 6_557 .
Ge2 Ge3 Ca3 118.22(6) . 6_657
Ge2 Ge3 Ca2 67.63(3) . 4_456
Ca3 Ge3 Ca2 140.036(18) 6_657 4_456
Ge2 Ge3 Ce2 67.63(3) . 4_456
Ca3 Ge3 Ce2 140.036(18) 6_657 4_456
Ca2 Ge3 Ce2 0.00(3) 4_456 4_456
Ge2 Ge3 Ca2 67.63(3) . 6_557
Ca3 Ge3 Ca2 140.036(18) 6_657 6_557
Ca2 Ge3 Ca2 79.88(4) 4_456 6_557
Ce2 Ge3 Ca2 79.88(4) 4_456 6_557
Ge2 Ge3 Ce2 67.63(3) . 6_557
Ca3 Ge3 Ce2 140.036(18) 6_657 6_557
Ca2 Ge3 Ce2 79.88(4) 4_456 6_557
Ce2 Ge3 Ce2 79.88(4) 4_456 6_557
Ca2 Ge3 Ce2 0.000(17) 6_557 6_557
Ge2 Ge3 Ca2 140.188(18) . 7_564
Ca3 Ge3 Ca2 71.83(4) 6_657 7_564
Ca2 Ge3 Ca2 81.04(2) 4_456 7_564
Ce2 Ge3 Ca2 81.04(2) 4_456 7_564
Ca2 Ge3 Ca2 131.52(4) 6_557 7_564
Ce2 Ge3 Ca2 131.52(4) 6_557 7_564
Ge2 Ge3 Ce2 140.188(18) . 7_564
Ca3 Ge3 Ce2 71.83(4) 6_657 7_564
Ca2 Ge3 Ce2 81.04(2) 4_456 7_564
Ce2 Ge3 Ce2 81.04(2) 4_456 7_564
Ca2 Ge3 Ce2 131.52(4) 6_557 7_564
Ce2 Ge3 Ce2 131.52(4) 6_557 7_564
Ca2 Ge3 Ce2 0.00(3) 7_564 7_564
Ge2 Ge3 Ce2 140.188(18) . 1_554
Ca3 Ge3 Ce2 71.83(4) 6_657 1_554
Ca2 Ge3 Ce2 131.52(4) 4_456 1_554
Ce2 Ge3 Ce2 131.52(4) 4_456 1_554
Ca2 Ge3 Ce2 81.04(2) 6_557 1_554
Ce2 Ge3 Ce2 81.04(2) 6_557 1_554
Ca2 Ge3 Ce2 79.23(4) 7_564 1_554
Ce2 Ge3 Ce2 79.23(4) 7_564 1_554
Ge2 Ge3 Ca2 140.188(18) . 1_554
Ca3 Ge3 Ca2 71.83(4) 6_657 1_554
Ca2 Ge3 Ca2 131.52(4) 4_456 1_554
Ce2 Ge3 Ca2 131.52(4) 4_456 1_554
Ca2 Ge3 Ca2 81.04(2) 6_557 1_554
Ce2 Ge3 Ca2 81.04(2) 6_557 1_554
Ca2 Ge3 Ca2 79.23(4) 7_564 1_554
Ce2 Ge3 Ca2 79.23(4) 7_564 1_554
Ce2 Ge3 Ca2 0.00(3) 1_554 1_554
Ge2 Ge3 Ce1 65.75(3) . .
Ca3 Ge3 Ce1 71.87(3) 6_657 .
Ca2 Ge3 Ce1 132.88(4) 4_456 .
Ce2 Ge3 Ce1 132.88(4) 4_456 .
Ca2 Ge3 Ce1 76.74(2) 6_557 .
Ce2 Ge3 Ce1 76.74(2) 6_557 .
Ca2 Ge3 Ce1 143.21(4) 7_564 .
Ce2 Ge3 Ce1 143.21(4) 7_564 .
Ce2 Ge3 Ce1 84.10(2) 1_554 .
Ca2 Ge3 Ce1 84.10(2) 1_554 .
Ge4 Ge4 Ca2 136.22(5) 5_567 6_558
Ge4 Ge4 Ce2 136.22(5) 5_567 6_558
Ca2 Ge4 Ce2 0.00(3) 6_558 6_558
Ge4 Ge4 Ca2 65.58(3) 5_567 5_567
Ca2 Ge4 Ca2 138.88(3) 6_558 5_567
Ce2 Ge4 Ca2 138.88(3) 6_558 5_567
Ge4 Ge4 Ce2 65.58(3) 5_567 5_567
Ca2 Ge4 Ce2 138.88(3) 6_558 5_567
Ce2 Ge4 Ce2 138.88(3) 6_558 5_567
Ca2 Ge4 Ce2 0.00(3) 5_567 5_567
Ge4 Ge4 Ce2 63.55(3) 5_567 .
Ca2 Ge4 Ce2 82.78(2) 6_558 .
Ce2 Ge4 Ce2 82.78(2) 6_558 .
Ca2 Ge4 Ce2 129.13(3) 5_567 .
Ce2 Ge4 Ce2 129.13(3) 5_567 .
Ge4 Ge4 Ce1 135.19(4) 5_567 6_557
Ca2 Ge4 Ce1 88.52(3) 6_558 6_557
Ce2 Ge4 Ce1 88.52(3) 6_558 6_557
Ca2 Ge4 Ce1 82.05(3) 5_567 6_557
Ce2 Ge4 Ce1 82.05(3) 5_567 6_557
Ce2 Ge4 Ce1 137.77(3) . 6_557
Ge4 Ge4 Ca1 135.19(4) 5_567 6_557
Ca2 Ge4 Ca1 88.52(3) 6_558 6_557
Ce2 Ge4 Ca1 88.52(3) 6_558 6_557
Ca2 Ge4 Ca1 82.05(3) 5_567 6_557
Ce2 Ge4 Ca1 82.05(3) 5_567 6_557
Ce2 Ge4 Ca1 137.77(3) . 6_557
Ce1 Ge4 Ca1 0.00(3) 6_557 6_557
Ge4 Ge4 Ce1 67.09(3) 5_567 .
Ca2 Ge4 Ce1 138.25(3) 6_558 .
Ce2 Ge4 Ce1 138.25(3) 6_558 .
Ca2 Ge4 Ce1 78.12(2) 5_567 .
Ce2 Ge4 Ce1 78.12(2) 5_567 .
Ce2 Ge4 Ce1 82.57(3) . .
Ce1 Ge4 Ce1 76.89(2) 6_557 .
Ca1 Ge4 Ce1 76.89(2) 6_557 .
Ge4 Ge4 Ce1 65.14(3) 5_567 5_567
Ca2 Ge4 Ce1 81.11(3) 6_558 5_567
Ce2 Ge4 Ce1 81.11(3) 6_558 5_567
Ca2 Ge4 Ce1 82.55(3) 5_567 5_567
Ce2 Ge4 Ce1 82.55(3) 5_567 5_567
Ce2 Ge4 Ce1 76.66(2) . 5_567
Ce1 Ge4 Ce1 142.53(3) 6_557 5_567
Ca1 Ge4 Ce1 142.53(3) 6_557 5_567
Ce1 Ge4 Ce1 132.23(3) . 5_567
Ge4 Ce2 Ge4 97.00(2) 6_658 5_567
Ge4 Ce2 Ge3 96.62(3) 6_658 6_657
Ge4 Ce2 Ge3 119.06(3) 5_567 6_657
Ge4 Ce2 Ge4 119.11(3) 6_658 .
Ge4 Ce2 Ge4 50.87(3) 5_567 .
Ge3 Ce2 Ge4 142.79(3) 6_657 .
Ge4 Ce2 Ge3 91.72(3) 6_658 1_556
Ge4 Ce2 Ge3 143.62(3) 5_567 1_556
Ge3 Ce2 Ge3 94.71(3) 6_657 1_556
Ge4 Ce2 Ge3 94.27(3) . 1_556
Ge4 Ce2 Ge2 144.53(3) 6_658 6_657
Ge4 Ce2 Ge2 95.99(3) 5_567 6_657
Ge3 Ce2 Ge2 48.55(3) 6_657 6_657
Ge4 Ce2 Ge2 94.50(3) . 6_657
Ge3 Ce2 Ge2 97.04(3) 1_556 6_657
Ge4 Ce2 Ca3 152.42(4) 6_658 .
Ge4 Ce2 Ca3 99.43(3) 5_567 .
Ge3 Ce2 Ca3 94.56(3) 6_657 .
Ge4 Ce2 Ca3 58.76(3) . .
Ge3 Ce2 Ca3 62.23(4) 1_556 .
Ge2 Ce2 Ca3 54.86(4) 6_657 .
Ge4 Ce2 Ca3 58.80(3) 6_658 6_658
Ge4 Ce2 Ca3 154.56(3) 5_567 6_658
Ge3 Ce2 Ca3 61.75(4) 6_657 6_658
Ge4 Ce2 Ca3 145.24(4) . 6_658
Ge3 Ce2 Ca3 53.02(4) 1_556 6_658
Ge2 Ce2 Ca3 100.39(3) 6_657 6_658
Ca3 Ce2 Ca3 105.90(4) . 6_658
Ge4 Ce2 Ce1 65.54(2) 6_658 5_567
Ge4 Ce2 Ce1 53.05(2) 5_567 5_567
Ge3 Ce2 Ce1 156.67(3) 6_657 5_567
Ge4 Ce2 Ce1 53.77(2) . 5_567
Ge3 Ce2 Ce1 100.50(2) 1_556 5_567
Ge2 Ce2 Ce1 144.50(3) 6_657 5_567
Ca3 Ce2 Ce1 108.14(3) . 5_567
Ca3 Ce2 Ce1 114.82(3) 6_658 5_567
Ge4 Ce2 Ca1 65.54(2) 6_658 5_567
Ge4 Ce2 Ca1 53.05(2) 5_567 5_567
Ge3 Ce2 Ca1 156.67(3) 6_657 5_567
Ge4 Ce2 Ca1 53.77(2) . 5_567
Ge3 Ce2 Ca1 100.50(2) 1_556 5_567
Ge2 Ce2 Ca1 144.50(3) 6_657 5_567
Ca3 Ce2 Ca1 108.14(3) . 5_567
Ca3 Ce2 Ca1 114.82(3) 6_658 5_567
Ce1 Ce2 Ca1 0.00(2) 5_567 5_567
Ge4 Ce2 Ca2 115.34(2) 6_658 7_565
Ge4 Ce2 Ca2 145.98(2) 5_567 7_565
Ge3 Ce2 Ca2 50.061(18) 6_657 7_565
Ge4 Ce2 Ca2 114.513(19) . 7_565
Ge3 Ce2 Ca2 50.386(18) 1_556 7_565
Ge2 Ce2 Ca2 51.464(17) 6_657 7_565
Ca3 Ce2 Ca2 56.02(2) . 7_565
Ca3 Ce2 Ca2 56.58(2) 6_658 7_565
Ce1 Ce2 Ca2 150.130(14) 5_567 7_565
Ca1 Ce2 Ca2 150.130(14) 5_567 7_565
Ge4 Ce2 Ce2 115.34(2) 6_658 7_565
Ge4 Ce2 Ce2 145.98(2) 5_567 7_565
Ge3 Ce2 Ce2 50.061(18) 6_657 7_565
Ge4 Ce2 Ce2 114.513(19) . 7_565
Ge3 Ce2 Ce2 50.386(18) 1_556 7_565
Ge2 Ce2 Ce2 51.464(17) 6_657 7_565
Ca3 Ce2 Ce2 56.02(2) . 7_565
Ca3 Ce2 Ce2 56.58(2) 6_658 7_565
Ce1 Ce2 Ce2 150.130(14) 5_567 7_565
Ca1 Ce2 Ce2 150.130(14) 5_567 7_565
Ca2 Ce2 Ce2 0.00(2) 7_565 7_565
Ge3 Ca3 Ge2 90.53(6) 6_557 .
Ge3 Ca3 Ge2 179.55(8) 6_557 6_657
Ge2 Ca3 Ge2 89.02(5) . 6_657
Ge3 Ca3 Ge4 87.94(4) 6_557 .
Ge2 Ca3 Ge4 95.24(4) . .
Ge2 Ca3 Ge4 92.10(4) 6_657 .
Ge3 Ca3 Ge4 87.94(4) 6_557 7_565
Ge2 Ca3 Ge4 95.24(4) . 7_565
Ge2 Ca3 Ge4 92.10(4) 6_657 7_565
Ge4 Ca3 Ge4 168.76(7) . 7_565
Ge3 Ca3 Ge3 89.03(5) 6_557 1_556
Ge2 Ca3 Ge3 179.57(7) . 1_556
Ge2 Ca3 Ge3 91.41(6) 6_657 1_556
Ge4 Ca3 Ge3 84.74(4) . 1_556
Ge4 Ca3 Ge3 84.74(4) 7_565 1_556
Ge3 Ca3 Ce2 123.73(5) 6_557 .
Ge2 Ca3 Ce2 127.64(5) . .
Ge2 Ca3 Ce2 56.61(4) 6_657 .
Ge4 Ca3 Ce2 53.67(2) . .
Ge4 Ca3 Ce2 121.34(6) 7_565 .
Ge3 Ca3 Ce2 52.67(3) 1_556 .
Ge3 Ca3 Ca2 123.73(5) 6_557 7_565
Ge2 Ca3 Ca2 127.64(5) . 7_565
Ge2 Ca3 Ca2 56.61(4) 6_657 7_565
Ge4 Ca3 Ca2 121.34(6) . 7_565
Ge4 Ca3 Ca2 53.67(2) 7_565 7_565
Ge3 Ca3 Ca2 52.67(3) 1_556 7_565
Ce2 Ca3 Ca2 67.96(4) . 7_565
Ge3 Ca3 Ce2 123.73(5) 6_557 7_565
Ge2 Ca3 Ce2 127.64(5) . 7_565
Ge2 Ca3 Ce2 56.61(4) 6_657 7_565
Ge4 Ca3 Ce2 121.34(6) . 7_565
Ge4 Ca3 Ce2 53.67(2) 7_565 7_565
Ge3 Ca3 Ce2 52.67(3) 1_556 7_565
Ce2 Ca3 Ce2 67.96(4) . 7_565
Ca2 Ca3 Ce2 0.000(19) 7_565 7_565
Ge3 Ca3 Ca2 55.15(3) 6_557 6_558
Ge2 Ca3 Ca2 127.86(5) . 6_558
Ge2 Ca3 Ca2 125.18(5) 6_657 6_558
Ge4 Ca3 Ca2 51.39(2) . 6_558
Ge4 Ca3 Ca2 118.17(5) 7_565 6_558
Ge3 Ca3 Ca2 51.83(3) 1_556 6_558
Ce2 Ca3 Ca2 68.58(3) . 6_558
Ca2 Ca3 Ca2 104.50(5) 7_565 6_558
Ce2 Ca3 Ca2 104.50(5) 7_565 6_558
Ge3 Ca3 Ce2 55.15(3) 6_557 6_558
Ge2 Ca3 Ce2 127.86(5) . 6_558
Ge2 Ca3 Ce2 125.18(5) 6_657 6_558
Ge4 Ca3 Ce2 51.39(2) . 6_558
Ge4 Ca3 Ce2 118.17(5) 7_565 6_558
Ge3 Ca3 Ce2 51.83(3) 1_556 6_558
Ce2 Ca3 Ce2 68.58(3) . 6_558
Ca2 Ca3 Ce2 104.50(5) 7_565 6_558
Ce2 Ca3 Ce2 104.50(5) 7_565 6_558
Ca2 Ca3 Ce2 0.00(2) 6_558 6_558

loop_
_geom_bond_atom_site_label_1
_geom_bond_atom_site_label_2
_geom_bond_distance
_geom_bond_site_symmetry_2
Ce1 Ge4 3.1579(10) 6_657
Ce1 Ge4 3.2043(10) .
Ce1 Ge2 3.2333(10) 6_657
Ce1 Ge2 3.2430(10) .
Ce1 Ge4 3.2527(10) 5_567
Ce1 Ge3 3.3029(10) .
Ce1 Ca3 3.6345(17) .
Ce1 Ca3 3.7093(17) 6_657
Ce1 Ca2 3.9234(10) 5_567
Ce1 Ce2 3.9234(10) 5_567
Ce1 Ce1 3.9561(5) 6_657
Ce1 Ca1 3.9561(5) 6_657
Ge2 Ge3 2.5604(15) .
Ge2 Ca3 3.069(2) .
Ge2 Ca3 3.094(2) 6_557
Ge2 Ca2 3.1590(11) 4_456
Ge2 Ce2 3.1590(11) 4_456
Ge2 Ca2 3.1590(11) 6_557
Ge2 Ce2 3.1590(11) 6_557
Ge2 Ce1 3.2333(10) 4_456
Ge2 Ca1 3.2333(10) 4_456
Ge2 Ce1 3.2333(10) 6_557
Ge2 Ca1 3.2333(10) 6_557
Ge3 Ca3 3.005(2) 6_657
Ge3 Ca2 3.0657(11) 4_456
Ge3 Ce2 3.0657(11) 4_456
Ge3 Ca2 3.0657(11) 6_557
Ge3 Ce2 3.0657(11) 6_557
Ge3 Ca2 3.0866(11) 7_564
Ge3 Ce2 3.0866(11) 7_564
Ge3 Ce2 3.0866(11) 1_554
Ge3 Ca2 3.0866(11) 1_554
Ge4 Ge4 2.6147(14) 5_567
Ge4 Ca2 2.9755(10) 6_558
Ge4 Ce2 2.9755(10) 6_558
Ge4 Ca2 3.0179(10) 5_567
Ge4 Ce2 3.0179(10) 5_567
Ge4 Ce2 3.0690(10) .
Ge4 Ce1 3.1579(10) 6_557
Ge4 Ca1 3.1579(10) 6_557
Ge4 Ce1 3.2527(10) 5_567
Ce2 Ge4 2.9755(10) 6_658
Ce2 Ge4 3.0179(10) 5_567
Ce2 Ge3 3.0657(11) 6_657
Ce2 Ge3 3.0866(11) 1_556
Ce2 Ge2 3.1590(11) 6_657
Ce2 Ca3 3.5211(18) .
Ce2 Ca3 3.5737(18) 6_658
Ce2 Ce1 3.9234(10) 5_567
Ce2 Ca1 3.9234(10) 5_567
Ce2 Ca2 3.9362(15) 7_565
Ce2 Ce2 3.9362(15) 7_565
Ca3 Ge3 3.005(2) 6_557
Ca3 Ge2 3.094(2) 6_657
Ca3 Ge4 3.2571(9) 7_565
Ca3 Ge3 3.435(2) 1_556
Ca3 Ca2 3.5211(18) 7_565
Ca3 Ce2 3.5211(18) 7_565
Ca3 Ca2 3.5737(18) 6_558
Ca3 Ce2 3.5737(18) 6_558
